data_1542163
loop_
_publ_author_name
'Prout, C.K.'

_publ_section_title
;
 The crystal structure of Di-mue-hydroxo-bis(tetramminedicobalt(III))
 chloride tetrahydrate
;
_journal_name_full 'Journal of the Chemical Society'
_journal_page_first 4429
_journal_page_last 4437
_journal_volume 1962
_journal_year 1962
_chemical_formula_sum 'Cl4 Co2 H34 N8 O6'
_chemical_name_systematic '(N H3)4 Co (O H)2 Co (N H3)4 Cl4 (H2 O)4'
_space_group_IT_number 2
_symmetry_space_group_name_Hall '-P 1'
_symmetry_space_group_name_H-M 'P -1'
_cell_angle_alpha 92.8
_cell_angle_beta 106.3
_cell_angle_gamma 106.5
_cell_formula_units_Z 1
_cell_length_a 6.72
_cell_length_b 7.76
_cell_length_c 10.06
_cell_volume 478.046
_citation_journal_id_ASTM JCSOA9
_cod_data_source_file Prout_JCSOA9_1962_1665.cif
_cod_data_source_block H34Cl4Co2N8O6
_cod_original_cell_volume 478.0456
_cod_original_formula_sum 'H34 Cl4 Co2 N8 O6'
_cod_database_code 1542163

loop_
_symmetry_equiv_pos_as_xyz
x,y,z
-x,-y,-z

loop_
_atom_site_label
_atom_site_type_symbol
_atom_site_fract_x
_atom_site_fract_y
_atom_site_fract_z
_atom_site_occupancy
_atom_site_U_iso_or_equiv
_atom_site_attached_hydrogens
O2 O-2 0.5954 0.3153 0.2495 1 0.0 2
N4 N-3 0.797 0.0029 0.2431 1 0.0 3
Cl1 Cl-1 0.35 0.6615 0.0568 1 0.0 0
N1 N-3 0.0942 0.2757 0.1723 1 0.0 3
O1 O-2 0.1978 0.0223 0.0314 1 0.0 2
Co1 Co+3 0.0139 0.0099 0.1484 1 0.0 0
O3 O-2 0.3336 0.6932 0.4024 1 0.0 2
N2 N-3 0.9273 0.7473 0.1433 1 0.0 3
Cl2 Cl-1 0.843 0.6918 0.4627 1 0.0 0
N3 N-3 0.2608 0.0339 0.3225 1 0.0 3
